data_4089309
loop_
_publ_author_name
'Kujime, Masato'
'Hikichi, Shiro'
'Akita, Munetaka'

_publ_section_title
;
 N/O- and C-Bound (Enolato)palladium Complexes with
 Hydrotris(pyrazolyl)borato Ligands (TpR:&#x00A0; R = iPr2, Me2) Obtained
 via Dehydrative Condensation between the Hydroxo Complexes TpRPd(Py)OH
 and Active Methylene Compounds:&#x00A0; Factors Determining the Isomer
 Distribution and Dimerization of Cyano Compounds
;
_journal_issue 19
_journal_name_full Organometallics
_journal_page_first 4049
_journal_paper_doi 10.1021/om010448o
_journal_volume 20
_journal_year 2001
_chemical_formula_sum 'C29 H33 B N8 O Pd'
_chemical_formula_weight 626.84
_chemical_name_common 'compound 4Me2c'
_space_group_IT_number 14
_space_group_name_Hall '-P 2yn'
_space_group_name_H-M_alt 'P 1 21/n 1'
_atom_sites_solution_hydrogens geom
_atom_sites_solution_primary direct
_atom_sites_solution_secondary difmap
_audit_creation_method SHELXL-97
_cell_angle_alpha 90.00
_cell_angle_beta 92.759(2)
_cell_angle_gamma 90.00
_cell_formula_units_Z 4
_cell_length_a 8.6448(3)
_cell_length_b 17.7105(9)
_cell_length_c 18.9942(9)
_cell_measurement_temperature 213(2)
_cell_volume 2904.7(2)
_computing_structure_refinement 'SHELXL-97 (Sheldrick, 1997)'
_computing_structure_solution 'SHELXS-97 (Sheldrick, 1990)'
_diffrn_ambient_temperature 213(2)
_diffrn_measured_fraction_theta_full 0.906
_diffrn_measured_fraction_theta_max 0.906
_diffrn_radiation_monochromator graphite
_diffrn_radiation_source 'fine-focus sealed tube'
_diffrn_radiation_type 'Mo K\a'
_diffrn_radiation_wavelength 0.71069
_diffrn_reflns_av_R_equivalents 0.0000
_diffrn_reflns_av_sigmaI/netI 0.0853
_diffrn_reflns_limit_h_max 10
_diffrn_reflns_limit_h_min 0
_diffrn_reflns_limit_k_max 21
_diffrn_reflns_limit_k_min 0
_diffrn_reflns_limit_l_max 22
_diffrn_reflns_limit_l_min -23
_diffrn_reflns_number 6038
_diffrn_reflns_theta_full 27.48
_diffrn_reflns_theta_max 27.48
_diffrn_reflns_theta_min 1.57
_exptl_absorpt_coefficient_mu 0.676
_exptl_crystal_density_diffrn 1.433
_exptl_crystal_density_method 'not measured'
_exptl_crystal_F_000 1288
_refine_diff_density_max 0.359
_refine_diff_density_min -0.899
_refine_diff_density_rms 0.083
_refine_ls_extinction_method none
_refine_ls_goodness_of_fit_ref 0.775
_refine_ls_hydrogen_treatment mixed
_refine_ls_matrix_type full
_refine_ls_number_parameters 367
_refine_ls_number_reflns 6038
_refine_ls_number_restraints 0
_refine_ls_restrained_S_all 0.775
_refine_ls_R_factor_all 0.0673
_refine_ls_R_factor_gt 0.0423
_refine_ls_shift/su_max 0.009
_refine_ls_shift/su_mean 0.000
_refine_ls_structure_factor_coef Fsqd
_refine_ls_weighting_details 'calc w=1/[\s^2^(Fo^2^)+(0.1000P)^2^+0.0000P] where P=(Fo^2^+2Fc^2^)/3'
_refine_ls_weighting_scheme calc
_refine_ls_wR_factor_gt 0.1137
_refine_ls_wR_factor_ref 0.1261
_reflns_number_gt 4620
_reflns_number_total 6038
_reflns_threshold_expression >2sigma(I)
_cod_data_source_file om010448o.cif
_cod_data_source_block shelxl
_cod_depositor_comments
;
 Corrected the values of the '_diffrn_radiation_type' and
 '_refine_ls_weighting_details' data items by replacing a
 sequence of malformed symbols with the backslash symbol ('\')
 after consulting the original publication.

 Antanas Vaitkus,
 2019-12-11
;
_cod_database_code 4089309

loop_
_symmetry_equiv_pos_as_xyz
'x, y, z'
'-x+1/2, y+1/2, -z+1/2'
'-x, -y, -z'
'x-1/2, -y-1/2, z-1/2'

loop_
_atom_site_label
_atom_site_type_symbol
_atom_site_fract_x
_atom_site_fract_y
_atom_site_fract_z
_atom_site_U_iso_or_equiv
_atom_site_adp_type
_atom_site_occupancy
_atom_site_symmetry_multiplicity
_atom_site_calc_flag
_atom_site_refinement_flags
Pd1 Pd 0.41249(3) 0.225023(15) 0.579896(13) 0.02179(10) Uani 1 1 d .
O1 O 0.4605(3) 0.39051(16) 0.68520(16) 0.0419(7) Uani 1 1 d .
N1 N 0.1393(4) 0.3970(2) 0.5663(2) 0.0550(11) Uani 1 1 d .
N11 N 0.3055(3) 0.13479(16) 0.61928(15) 0.0245(6) Uani 1 1 d .
N12 N 0.3938(3) 0.08353(17) 0.65668(16) 0.0249(6) Uani 1 1 d .
N21 N 0.5501(3) 0.14847(17) 0.52960(15) 0.0244(6) Uani 1 1 d .
N22 N 0.6034(3) 0.08677(16) 0.56832(15) 0.0223(6) Uani 1 1 d .
N31 N 0.6861(3) 0.20111(17) 0.68092(15) 0.0257(6) Uani 1 1 d .
N32 N 0.6729(3) 0.12535(17) 0.69490(15) 0.0250(6) Uani 1 1 d .
N41 N 0.5190(3) 0.31490(17) 0.53577(16) 0.0268(7) Uani 1 1 d .
C1 C 0.2037(4) 0.3531(2) 0.6007(2) 0.0374(10) Uani 1 1 d .
C2 C 0.2840(4) 0.2964(2) 0.6435(2) 0.0295(8) Uani 1 1 d .
C3 C 0.3949(4) 0.3313(2) 0.6972(2) 0.0322(9) Uani 1 1 d .
C4 C 0.4221(4) 0.2917(2) 0.7666(2) 0.0350(9) Uani 1 1 d .
C5 C 0.3706(5) 0.2191(2) 0.7795(2) 0.0432(11) Uani 1 1 d .
C6 C 0.4051(6) 0.1852(3) 0.8444(2) 0.0524(12) Uani 1 1 d .
C7 C 0.4873(7) 0.2245(3) 0.8971(3) 0.0630(15) Uani 1 1 d .
C8 C 0.5344(6) 0.2973(3) 0.8846(3) 0.0633(15) Uani 1 1 d .
C9 C 0.5022(5) 0.3307(3) 0.8202(2) 0.0488(12) Uani 1 1 d .
C11 C 0.1559(4) 0.1203(2) 0.6294(2) 0.0296(8) Uani 1 1 d .
C12 C 0.1484(4) 0.0597(2) 0.6751(2) 0.0381(10) Uani 1 1 d .
C13 C 0.2989(4) 0.0377(2) 0.6916(2) 0.0337(9) Uani 1 1 d .
C14 C 0.0283(4) 0.1629(2) 0.5919(2) 0.0410(10) Uani 1 1 d .
H14A H 0.0711 0.2035 0.5656 0.041 Uiso 1 1 calc R
H14B H -0.0397 0.1831 0.6257 0.041 Uiso 1 1 calc R
H14C H -0.0287 0.1297 0.5603 0.041 Uiso 1 1 calc R
C15 C 0.3557(5) -0.0242(3) 0.7391(3) 0.0536(13) Uani 1 1 d .
H15A H 0.2693 -0.0483 0.7597 0.054 Uiso 1 1 calc R
H15B H 0.4235 -0.0036 0.7758 0.054 Uiso 1 1 calc R
H15C H 0.4111 -0.0605 0.7126 0.054 Uiso 1 1 calc R
C21 C 0.6052(4) 0.1421(2) 0.46552(19) 0.0292(8) Uani 1 1 d .
C22 C 0.6967(4) 0.0777(2) 0.4625(2) 0.0337(9) Uani 1 1 d .
C23 C 0.6934(4) 0.0435(2) 0.5277(2) 0.0284(8) Uani 1 1 d .
C24 C 0.5662(5) 0.1978(3) 0.4087(2) 0.0437(11) Uani 1 1 d .
H24A H 0.6229 0.2437 0.4178 0.044 Uiso 1 1 calc R
H24B H 0.4571 0.2083 0.4075 0.044 Uiso 1 1 calc R
H24C H 0.5934 0.1774 0.3641 0.044 Uiso 1 1 calc R
C25 C 0.7712(4) -0.0269(2) 0.5521(2) 0.0379(10) Uani 1 1 d .
H25A H 0.6947 -0.0639 0.5628 0.038 Uiso 1 1 calc R
H25B H 0.8354 -0.0165 0.5937 0.038 Uiso 1 1 calc R
H25C H 0.8341 -0.0458 0.5158 0.038 Uiso 1 1 calc R
C31 C 0.7870(4) 0.2276(2) 0.7300(2) 0.0318(9) Uani 1 1 d .
C32 C 0.8393(4) 0.1703(2) 0.7752(2) 0.0399(10) Uani 1 1 d .
C33 C 0.7645(4) 0.1064(2) 0.7521(2) 0.0337(9) Uani 1 1 d .
C34 C 0.8339(5) 0.3099(2) 0.7295(2) 0.0436(11) Uani 1 1 d .
H34A H 0.8545 0.3268 0.7770 0.044 Uiso 1 1 calc R
H34B H 0.7515 0.3394 0.7078 0.044 Uiso 1 1 calc R
H34C H 0.9255 0.3156 0.7034 0.044 Uiso 1 1 calc R
C35 C 0.7761(6) 0.0282(3) 0.7821(3) 0.0569(13) Uani 1 1 d .
H35A H 0.7013 0.0222 0.8174 0.057 Uiso 1 1 calc R
H35B H 0.8783 0.0204 0.8029 0.057 Uiso 1 1 calc R
H35C H 0.7562 -0.0080 0.7452 0.057 Uiso 1 1 calc R
C42 C 0.6692(4) 0.3274(2) 0.5542(2) 0.0338(9) Uani 1 1 d .
C43 C 0.7521(5) 0.3855(3) 0.5253(3) 0.0475(11) Uani 1 1 d .
C44 C 0.6820(6) 0.4310(3) 0.4752(3) 0.0527(13) Uani 1 1 d .
C45 C 0.5292(5) 0.4174(2) 0.4557(2) 0.0459(11) Uani 1 1 d .
C46 C 0.4511(4) 0.3593(2) 0.4871(2) 0.0366(9) Uani 1 1 d .
B1 B 0.5716(5) 0.0741(2) 0.6471(2) 0.0271(9) Uani 1 1 d .
H0 H 0.6101 0.0132 0.6613 0.091 Uiso 1 1 d .
H2 H 0.2002 0.2625 0.6605 0.091 Uiso 1 1 d .
H5 H 0.3095 0.1923 0.7432 0.052 Uiso 1 1 d .
H6 H 0.3705 0.1341 0.8525 0.060 Uiso 1 1 d .
H7 H 0.5092 0.2000 0.9422 0.073 Uiso 1 1 d .
H8 H 0.5903 0.3259 0.9214 0.077 Uiso 1 1 d .
H9 H 0.5381 0.3819 0.8107 0.057 Uiso 1 1 d .
H12 H 0.0556 0.0365 0.6916 0.046 Uiso 1 1 d .
H22 H 0.7521 0.0603 0.4233 0.041 Uiso 1 1 d .
H32 H 0.9133 0.1752 0.8146 0.048 Uiso 1 1 d .
H42 H 0.7204 0.2944 0.5889 0.039 Uiso 1 1 d .
H43 H 0.8583 0.3939 0.5404 0.058 Uiso 1 1 d .
H44 H 0.7375 0.4727 0.4536 0.062 Uiso 1 1 d .
H45 H 0.4743 0.4481 0.4198 0.054 Uiso 1 1 d .
H46 H 0.3437 0.3498 0.4734 0.044 Uiso 1 1 d .

loop_
_atom_site_aniso_label
_atom_site_aniso_U_11
_atom_site_aniso_U_22
_atom_site_aniso_U_33
_atom_site_aniso_U_23
_atom_site_aniso_U_13
_atom_site_aniso_U_12
Pd1 0.02060(15) 0.02127(16) 0.02380(17) -0.00253(12) 0.00403(10) -0.00170(10)
O1 0.0456(16) 0.0322(17) 0.0486(18) -0.0092(14) 0.0089(13) -0.0093(13)
N1 0.0353(19) 0.042(2) 0.087(3) 0.014(2) 0.0004(19) 0.0099(17)
N11 0.0268(14) 0.0213(16) 0.0260(17) -0.0038(13) 0.0068(12) -0.0036(12)
N12 0.0271(14) 0.0216(16) 0.0264(16) -0.0033(13) 0.0070(12) -0.0063(12)
N21 0.0278(14) 0.0256(17) 0.0201(15) -0.0027(13) 0.0048(11) -0.0011(12)
N22 0.0247(13) 0.0175(15) 0.0249(16) -0.0077(13) 0.0037(11) -0.0025(11)
N31 0.0261(14) 0.0241(16) 0.0269(17) -0.0028(13) 0.0000(12) -0.0001(12)
N32 0.0284(14) 0.0218(16) 0.0248(16) -0.0015(13) 0.0022(12) -0.0013(12)
N41 0.0296(15) 0.0234(17) 0.0279(17) -0.0009(14) 0.0052(12) 0.0024(13)
C1 0.0213(17) 0.034(2) 0.058(3) -0.006(2) 0.0116(17) -0.0016(16)
C2 0.0303(19) 0.0241(19) 0.035(2) -0.0019(17) 0.0072(15) 0.0019(15)
C3 0.0312(18) 0.027(2) 0.039(2) -0.0139(18) 0.0142(16) -0.0020(16)
C4 0.037(2) 0.035(2) 0.033(2) -0.0149(18) 0.0110(16) -0.0038(17)
C5 0.053(3) 0.043(3) 0.034(2) -0.011(2) 0.0144(19) -0.008(2)
C6 0.077(3) 0.045(3) 0.036(3) -0.001(2) 0.015(2) -0.003(2)
C7 0.075(4) 0.083(4) 0.031(3) -0.002(3) 0.006(2) -0.002(3)
C8 0.075(4) 0.071(4) 0.044(3) -0.013(3) 0.007(3) -0.024(3)
C9 0.051(2) 0.054(3) 0.041(3) -0.015(2) 0.007(2) -0.015(2)
C11 0.0247(17) 0.032(2) 0.032(2) -0.0119(17) 0.0077(14) -0.0086(15)
C12 0.033(2) 0.037(2) 0.045(3) -0.008(2) 0.0164(17) -0.0136(17)
C13 0.040(2) 0.027(2) 0.035(2) -0.0074(18) 0.0118(17) -0.0106(17)
C14 0.0277(18) 0.045(3) 0.051(3) -0.013(2) 0.0075(17) -0.0082(17)
C15 0.062(3) 0.044(3) 0.056(3) 0.015(2) 0.017(2) -0.011(2)
C21 0.0314(18) 0.035(2) 0.0213(19) -0.0074(17) 0.0047(14) -0.0050(15)
C22 0.0319(19) 0.044(3) 0.026(2) -0.0122(19) 0.0100(15) -0.0020(17)
C23 0.0229(16) 0.030(2) 0.033(2) -0.0163(17) 0.0015(14) -0.0040(14)
C24 0.052(3) 0.055(3) 0.025(2) 0.001(2) 0.0049(18) 0.007(2)
C25 0.037(2) 0.033(2) 0.044(3) -0.0115(19) 0.0051(17) 0.0061(17)
C31 0.0308(19) 0.033(2) 0.031(2) -0.0085(18) 0.0010(15) 0.0012(16)
C32 0.042(2) 0.040(2) 0.036(2) -0.006(2) -0.0146(17) 0.0059(19)
C33 0.040(2) 0.031(2) 0.030(2) -0.0020(18) -0.0042(16) 0.0054(17)
C34 0.044(2) 0.039(3) 0.047(3) -0.013(2) -0.0088(19) -0.0056(19)
C35 0.076(3) 0.044(3) 0.048(3) 0.012(2) -0.021(2) 0.002(2)
C42 0.0303(18) 0.032(2) 0.039(2) -0.0018(18) 0.0061(16) -0.0055(16)
C43 0.040(2) 0.043(3) 0.060(3) 0.001(2) 0.013(2) -0.011(2)
C44 0.072(3) 0.028(3) 0.060(3) 0.002(2) 0.031(3) -0.014(2)
C45 0.070(3) 0.032(2) 0.037(2) 0.011(2) 0.013(2) 0.010(2)
C46 0.043(2) 0.030(2) 0.037(2) 0.0009(19) 0.0035(17) 0.0062(17)
B1 0.033(2) 0.021(2) 0.028(2) -0.0032(18) 0.0066(16) -0.0038(16)

loop_
_atom_type_symbol
_atom_type_description
_atom_type_scat_dispersion_real
_atom_type_scat_dispersion_imag
_atom_type_scat_source
C C 0.0033 0.0016 'International Tables Vol C Tables 4.2.6.8 and 6.1.1.4'
H H 0.0000 0.0000 'International Tables Vol C Tables 4.2.6.8 and 6.1.1.4'
N N 0.0061 0.0033 'International Tables Vol C Tables 4.2.6.8 and 6.1.1.4'
Pd Pd -0.9988 1.0072 'International Tables Vol C Tables 4.2.6.8 and 6.1.1.4'
B B 0.0013 0.0007 'International Tables Vol C Tables 4.2.6.8 and 6.1.1.4'
O O 0.0106 0.0060 'International Tables Vol C Tables 4.2.6.8 and 6.1.1.4'

loop_
_geom_angle_atom_site_label_1
_geom_angle_atom_site_label_2
_geom_angle_atom_site_label_3
_geom_angle
N11 Pd1 N41 177.60(11)
N11 Pd1 N21 86.32(11)
N41 Pd1 N21 92.33(11)
N11 Pd1 C2 89.93(13)
N41 Pd1 C2 91.63(13)
N21 Pd1 C2 172.45(13)
C11 N11 N12 108.5(3)
C11 N11 Pd1 132.0(3)
N12 N11 Pd1 117.9(2)
C13 N12 N11 108.5(3)
C13 N12 B1 128.0(3)
N11 N12 B1 122.6(3)
C21 N21 N22 107.1(3)
C21 N21 Pd1 135.7(3)
N22 N21 Pd1 117.16(19)
C23 N22 N21 109.2(3)
C23 N22 B1 126.8(3)
N21 N22 B1 123.9(3)
C31 N31 N32 105.4(3)
C33 N32 N31 110.2(3)
C33 N32 B1 128.6(3)
N31 N32 B1 121.1(3)
C46 N41 C42 118.2(3)
C46 N41 Pd1 123.7(3)
C42 N41 Pd1 118.0(3)
N1 C1 C2 178.9(5)
C1 C2 C3 111.7(3)
C1 C2 Pd1 110.3(3)
C3 C2 Pd1 107.5(2)
O1 C3 C2 121.0(4)
O1 C3 C4 120.7(4)
C2 C3 C4 118.2(3)
C9 C4 C5 119.1(4)
C9 C4 C3 117.6(4)
C5 C4 C3 123.3(4)
C4 C5 C6 120.0(4)
C7 C6 C5 120.2(5)
C8 C7 C6 119.5(5)
C9 C8 C7 120.5(5)
C8 C9 C4 120.8(5)
N11 C11 C12 108.2(3)
N11 C11 C14 122.1(3)
C12 C11 C14 129.6(3)
C13 C12 C11 106.8(3)
N12 C13 C12 107.9(4)
N12 C13 C15 123.3(4)
C12 C13 C15 128.8(4)
N21 C21 C22 109.6(3)
N21 C21 C24 121.9(3)
C22 C21 C24 128.5(3)
C23 C22 C21 106.6(3)
N22 C23 C22 107.4(3)
N22 C23 C25 124.1(3)
C22 C23 C25 128.5(3)
N31 C31 C32 111.0(3)
N31 C31 C34 120.1(4)
C32 C31 C34 128.8(4)
C33 C32 C31 105.7(3)
N32 C33 C32 107.5(3)
N32 C33 C35 124.0(4)
C32 C33 C35 128.5(4)
N41 C42 C43 122.0(4)
C44 C43 C42 119.6(4)
C43 C44 C45 118.2(4)
C44 C45 C46 119.8(4)
N41 C46 C45 122.2(4)
N32 B1 N22 111.3(3)
N32 B1 N12 113.9(3)
N22 B1 N12 108.5(3)

loop_
_geom_bond_atom_site_label_1
_geom_bond_atom_site_label_2
_geom_bond_distance
Pd1 N11 2.009(3)
Pd1 N41 2.039(3)
Pd1 N21 2.068(3)
Pd1 C2 2.102(4)
O1 C3 1.219(4)
N1 C1 1.143(5)
N11 C11 1.342(4)
N11 N12 1.363(4)
N12 C13 1.351(4)
N12 B1 1.565(5)
N21 C21 1.333(4)
N21 N22 1.384(4)
N22 C23 1.358(4)
N22 B1 1.551(5)
N31 C31 1.331(5)
N31 N32 1.373(4)
N32 C33 1.356(5)
N32 B1 1.529(5)
N41 C46 1.328(5)
N41 C42 1.347(5)
C1 C2 1.448(6)
C2 C3 1.499(5)
C3 C4 1.502(6)
C4 C9 1.387(6)
C4 C5 1.387(6)
C5 C6 1.391(6)
C6 C7 1.387(7)
C7 C8 1.376(7)
C8 C9 1.374(7)
C11 C12 1.384(6)
C11 C14 1.489(5)
C12 C13 1.380(6)
C13 C15 1.488(6)
C21 C22 1.391(5)
C21 C24 1.489(6)
C22 C23 1.381(5)
C23 C25 1.480(5)
C31 C32 1.390(6)
C31 C34 1.514(6)
C32 C33 1.366(6)
C33 C35 1.498(6)
C42 C43 1.383(6)
C43 C44 1.366(7)
C44 C45 1.375(6)
C45 C46 1.382(6)
